data_1517627
loop_
_publ_author_name
'Jeffrey S. Ovens'
'Kimberley N. Truong'
'Daniel B. Leznoff'

_publ_section_title
;
 Targeting [AuCl2(CN)2]- units as halophilic building blocks in
 coordination polymers
;
_journal_name_full
;
Inorganica Chimica Acta
;
_journal_page_first 127
_journal_page_last 135
_journal_volume 403
_journal_year 2013
_chemical_formula_moiety 'C16 H16 Au2 Cl4 Cu1 N10'
_chemical_formula_sum 'C16 H16 Au2 Cl4 Cu N10'
_chemical_formula_weight 947.66
_chemical_name_systematic ?
_space_group_IT_number 12
_symmetry_cell_setting monoclinic
_symmetry_space_group_name_Hall '-C 2y'
_symmetry_space_group_name_H-M 'C 1 2/m 1'
_atom_sites_solution_hydrogens geom
_atom_sites_solution_primary direct
_cell_angle_alpha 90
_cell_angle_beta 132.9070(10)
_cell_angle_gamma 90
_cell_formula_units_Z 2
_cell_length_a 19.2613(6)
_cell_length_b 6.8059(2)
_cell_length_c 13.9284(7)
_cell_measurement_reflns_used 6930
_cell_measurement_temperature 150(2)
_cell_measurement_theta_max 36.27
_cell_measurement_theta_min 2.89
_cell_volume 1337.38(9)
_computing_cell_refinement 'Bruker SAINT'
_computing_data_collection 'Bruker APEX2'
_computing_data_reduction 'Bruker SAINT'
_computing_structure_solution
; 
 SIR92 (Altomare et al, 1994)
 CRYSTALS (Watkin, 1988) 
;
_diffrn_ambient_temperature 150(2)
_diffrn_measured_fraction_theta_full 0.995
_diffrn_measured_fraction_theta_max 0.979
_diffrn_measurement_device_type 'Bruker APEX-II CCD'
_diffrn_measurement_method '\w scans'
_diffrn_radiation_monochromator graphite
_diffrn_radiation_type 'Mo K\a'
_diffrn_radiation_wavelength 0.71073
_diffrn_reflns_av_R_equivalents 0.038
_diffrn_reflns_limit_h_max 30
_diffrn_reflns_limit_h_min -32
_diffrn_reflns_limit_k_max 11
_diffrn_reflns_limit_k_min -11
_diffrn_reflns_limit_l_max 23
_diffrn_reflns_limit_l_min -23
_diffrn_reflns_number 11107
_diffrn_reflns_theta_full 30.858
_diffrn_reflns_theta_max 36.304
_diffrn_reflns_theta_min 2.115
_exptl_absorpt_coefficient_mu 12.155
_exptl_absorpt_correction_T_max 0.7471
_exptl_absorpt_correction_T_min 0.4367
_exptl_absorpt_correction_type multi-scan
_exptl_crystal_colour blue
_exptl_crystal_density_diffrn 2.353
_exptl_crystal_description needle
_exptl_crystal_F_000 874
_exptl_crystal_size_max 0.611
_exptl_crystal_size_mid 0.089
_exptl_crystal_size_min 0.031
_refine_diff_density_max 1.36
_refine_diff_density_min -1.12
_refine_ls_extinction_coef 2.0(10)
_refine_ls_extinction_method 'Larson (1970), Equation 22'
_refine_ls_goodness_of_fit_ref 1.1924
_refine_ls_matrix_type full
_refine_ls_number_parameters 101
_refine_ls_number_reflns 2790
_refine_ls_number_restraints 4
_refine_ls_R_factor_all 0.0344
_refine_ls_R_factor_gt 0.0268
_refine_ls_shift/su_max 0.0014336
_refine_ls_structure_factor_coef F
_refine_ls_weighting_details
;
 Method= Modified Sheldrick 
 w=1/[\s^2^(F) + ( 0.01P)^2^ + 0.00P] 
 ,where P=(max(Fo,0) + 2Fc)/3  
;
_refine_ls_weighting_scheme calc
_refine_ls_wR_factor_all 0.0298
_refine_ls_wR_factor_gt 0.0274
_refine_ls_wR_factor_ref 0.0272
_reflns_limit_h_max 23
_reflns_limit_h_min -32
_reflns_limit_k_max 11
_reflns_limit_k_min 0
_reflns_limit_l_max 23
_reflns_limit_l_min 0
_reflns_number_gt 2851
_reflns_number_total 3373
_reflns_threshold_expression I>2.0\s(I)
_cod_data_source_file ICA-2013-403-127-135-6.cif
_cod_data_source_block Cu_pyz_MeCN_Au3Cl-6
_cod_depositor_comments
;
The following automatic conversions were performed:

'_exptl_absorpt_correction_type' value 'Multi-scan' changed to
'multi-scan' according to the built-in table from CIF Core dictionary
named 'cif_core.dic' version 2.4.1 from 2010-06-29.

Automatic conversion script
Id: cif_fix_values 2281 2013-09-26 08:29:07Z andrius 
;
_cod_original_formula_sum 'C16 H16 Au2 Cl4 Cu1 N10'
_cod_database_code 1517627

loop_
_symmetry_equiv_pos_as_xyz
x,y,z
-x,-y,-z
x+1/2,y+1/2,z
-x+1/2,-y+1/2,-z
x,-y,z
-x,y,-z
x+1/2,-y+1/2,z
-x+1/2,y+1/2,-z

loop_
_atom_site_label
_atom_site_type_symbol
_atom_site_fract_x
_atom_site_fract_y
_atom_site_fract_z
_atom_site_U_iso_or_equiv
_atom_site_occupancy
_atom_site_adp_type
_atom_site_refinement_flags_posn
_atom_site_refinement_flags_adp
Au1 Au 0.300733(10) 0.5000 0.488778(12) 0.0181 1.0000 Uani S T
Cu1 Cu 0.0000 0.5000 0.0000 0.0148 1.0000 Uani S T
Cl1 Cl 0.22719(7) 0.5000 0.56602(9) 0.0242 1.0000 Uani S T
Cl2 Cl 0.37821(9) 0.5000 0.41837(11) 0.0352 1.0000 Uani S T
N1 N 0.4959(3) 0.5000 0.7789(4) 0.0496 1.0000 Uani S T
N2 N 0.1059(3) 0.5000 0.1948(3) 0.0207 1.0000 Uani S T
N3 N 0.0000 0.2046(5) 0.0000 0.0162 1.0000 Uani S T
N4 N -0.1250(3) 0.5000 0.0043(4) 0.0286 1.0000 Uani S T
N5 N 0.3040(3) 0.0000 0.2147(5) 0.0450 1.0000 Uani S T
C1 C 0.4246(3) 0.5000 0.6723(4) 0.0299 1.0000 Uani S T
C2 C 0.1754(3) 0.5000 0.3024(3) 0.0196 1.0000 Uani S T
C31 C -0.08130(19) 0.1014(4) -0.0721(2) 0.0164 1.0000 Uani . .
C41 C -0.2016(3) 0.5000 -0.0400(4) 0.0257 1.0000 Uani S T
C42 C -0.2989(4) 0.500000(7) -0.0984(5) 0.0336 1.0000 Uani S T
C51 C 0.3826(4) 0.0000 0.2752(5) 0.0349 1.0000 Uani S T
C52 C 0.4841(4) 0.000000(7) 0.3524(7) 0.0548 1.0000 Uani S T
H311 H -0.1384 0.1730 -0.1231 0.082(12) 1.0000 Uiso R .
H421 H -0.2998 0.5000 -0.0311 0.096(12) 1.0000 Uiso RS .
H422 H -0.3303 0.6140 -0.1512 0.096(12) 1.0000 Uiso R .
H521 H 0.5175 0.0000 0.4431 0.125(12) 1.0000 Uiso RS .
H522 H 0.5004 0.1287 0.3321 0.125(12) 1.0000 Uiso R .

loop_
_atom_site_aniso_label
_atom_site_aniso_U_11
_atom_site_aniso_U_22
_atom_site_aniso_U_33
_atom_site_aniso_U_23
_atom_site_aniso_U_13
_atom_site_aniso_U_12
Au1 0.01437(7) 0.02088(8) 0.01294(6) 0.0000 0.00686(5) 0.0000
Cu1 0.0131(3) 0.0109(3) 0.0117(2) 0.0000 0.0050(2) 0.0000
Cl1 0.0207(4) 0.0290(6) 0.0229(4) 0.0000 0.0148(4) 0.0000
Cl2 0.0311(6) 0.0521(8) 0.0297(5) 0.0000 0.0236(5) 0.0000
N1 0.020(2) 0.099(5) 0.0201(17) 0.0000 0.0102(16) 0.0000
N2 0.0219(16) 0.0154(16) 0.0175(13) 0.0000 0.0105(13) 0.0000
N3 0.0146(13) 0.0144(15) 0.0146(11) 0.0000 0.0080(11) 0.0000
N4 0.029(2) 0.024(2) 0.0366(19) 0.0000 0.0241(17) 0.0000
N5 0.026(2) 0.069(4) 0.040(2) 0.0000 0.022(2) 0.0000
C1 0.0163(19) 0.049(3) 0.0170(15) 0.0000 0.0085(15) 0.0000
C2 0.0202(18) 0.0153(18) 0.0183(14) 0.0000 0.0111(14) 0.0000
C31 0.0146(11) 0.0151(13) 0.0158(9) 0.0006(8) 0.0089(9) 0.0002(9)
C41 0.030(2) 0.021(2) 0.0324(19) 0.0000 0.0239(19) 0.0000
C42 0.023(2) 0.042(3) 0.033(2) 0.0000 0.0177(19) 0.0000
C51 0.033(3) 0.041(3) 0.028(2) 0.0000 0.020(2) 0.0000
C52 0.024(3) 0.078(6) 0.052(3) 0.0000 0.022(3) 0.0000

loop_
_atom_type_symbol
_atom_type_scat_dispersion_real
_atom_type_scat_dispersion_imag
_atom_type_scat_Cromer_Mann_a1
_atom_type_scat_Cromer_Mann_b1
_atom_type_scat_Cromer_Mann_a2
_atom_type_scat_Cromer_Mann_b2
_atom_type_scat_Cromer_Mann_a3
_atom_type_scat_Cromer_Mann_b3
_atom_type_scat_Cromer_Mann_a4
_atom_type_scat_Cromer_Mann_b4
_atom_type_scat_Cromer_Mann_c
_atom_type_scat_source
C 0.0033 0.0016 2.3100 20.8439 1.0200 10.2075 1.5886 0.5687 0.8650 51.6512 0.2156 'International Tables Vol C 4.2.6.8 and 6.1.1.4'
H 0.0000 0.0000 0.4930 10.5109 0.3229 26.1257 0.1402 3.1424 0.0408 57.7998 0.0030 'International Tables Vol C 4.2.6.8 and 6.1.1.4'
N 0.0061 0.0033 12.2126 0.0057 3.1322 9.8933 2.0125 28.9975 1.1663 0.5826 -11.5290 'International Tables Vol C 4.2.6.8 and 6.1.1.4'
Cl 0.1484 0.1585 11.4604 0.0104 7.1964 1.1662 6.2556 18.5194 1.6455 47.7784 -9.5574 'International Tables Vol C 4.2.6.8 and 6.1.1.4'
Cu 0.3201 1.2651 13.3380 3.5828 7.1676 0.2470 5.6158 11.3966 1.6735 64.8126 1.1910 'International Tables Vol C 4.2.6.8 and 6.1.1.4'
Au -2.0133 8.8022 16.8819 0.4611 18.5913 8.6216 25.5582 1.4826 5.8600 36.3956 12.0658 'International Tables Vol C 4.2.6.8 and 6.1.1.4'

loop_
_geom_angle_atom_site_label_1
_geom_angle_site_symmetry_1
_geom_angle_atom_site_label_2
_geom_angle_atom_site_label_3
_geom_angle_site_symmetry_3
_geom_angle
_geom_angle_publ_flag
Cl1 4_556 Au1 Cl1 4_566 161.33(3) yes
Cl1 4_556 Au1 Cl1 . 92.914(17) yes
Cl1 4_566 Au1 Cl1 . 92.914(17) yes
Cl1 4_556 Au1 Cl2 . 87.356(18) yes
Cl1 4_566 Au1 Cl2 . 87.356(18) yes
Cl1 . Au1 Cl2 . 178.26(4) yes
Cl1 4_556 Au1 C1 . 98.914(18) yes
Cl1 4_566 Au1 C1 . 98.914(18) yes
Cl1 . Au1 C1 . 88.91(14) yes
Cl2 . Au1 C1 . 89.35(14) yes
Cl1 4_556 Au1 C2 . 81.074(17) yes
Cl1 4_566 Au1 C2 . 81.074(17) yes
Cl1 . Au1 C2 . 91.33(12) yes
Cl2 . Au1 C2 . 90.41(12) yes
C1 . Au1 C2 . 179.75(18) yes
N4 2_565 Cu1 N3 5_565 90.000 yes
N4 2_565 Cu1 N2 2_565 94.50(15) yes
N3 5_565 Cu1 N2 2_565 90.000(3) yes
N4 2_565 Cu1 N2 . 85.50(15) yes
N3 5_565 Cu1 N2 . 90.000(3) yes
N2 2_565 Cu1 N2 . 179.994 yes
N4 2_565 Cu1 N3 . 90.000 yes
N3 5_565 Cu1 N3 . 179.994 yes
N2 2_565 Cu1 N3 . 90.000(3) yes
N2 . Cu1 N3 . 90.000(3) yes
N4 2_565 Cu1 N4 . 179.995 yes
N3 5_565 Cu1 N4 . 90.000 yes
N2 2_565 Cu1 N4 . 85.50(15) yes
N2 . Cu1 N4 . 94.50(15) yes
N3 . Cu1 N4 . 90.000 yes
Au1 . Cl1 Au1 4_556 87.086(17) yes
Au1 . Cl1 Au1 4_566 87.086(17) yes
Au1 4_556 Cl1 Au1 4_566 161.33(3) yes
Au1 . Cl2 Cl2 2_666 133.69(6) yes
Cu1 . N2 C2 . 169.4(4) yes
C31 6_555 N3 Cu1 . 121.45(17) yes
C31 6_555 N3 C31 . 117.1(3) yes
Cu1 . N3 C31 . 121.45(17) yes
Cu1 . N4 C41 . 155.8(4) yes
Au1 . C1 N1 . 179.3(4) yes
Au1 . C2 N2 . 177.3(4) yes
C31 5_555 C31 N3 . 121.45(17) yes
C31 5_555 C31 H311 . 121.1 no
N3 . C31 H311 . 117.4 no
N4 . C41 C42 . 178.9(5) yes
C41 . C42 H422 5_565 109.5 no
C41 . C42 H421 . 109.4 no
H422 5_565 C42 H421 . 109.5 no
C41 . C42 H422 . 109.5 no
H422 5_565 C42 H422 . 109.5 no
H421 . C42 H422 . 109.5 no
N5 . C51 C52 . 179.5(6) yes
H522 5_555 C52 C51 . 107.7 no
H522 5_555 C52 H521 . 107.9 no
C51 . C52 H521 . 109.7 no
H522 5_555 C52 H522 . 115.9 no
C51 . C52 H522 . 107.7 no
H521 . C52 H522 . 107.9 no

loop_
_geom_bond_atom_site_label_1
_geom_bond_atom_site_label_2
_geom_bond_site_symmetry_2
_geom_bond_distance
_geom_bond_publ_flag
Au1 Cl1 4_556 3.44861(18) yes
Au1 Cl1 4_566 3.44861(18) yes
Au1 Cl1 . 2.2888(10) yes
Au1 Cl2 . 2.2763(11) yes
Au1 C1 . 1.981(4) yes
Au1 C2 . 2.009(4) yes
Cu1 N4 2_565 2.449(4) yes
Cu1 N3 5_565 2.010(3) yes
Cu1 N2 2_565 1.996(3) yes
Cu1 N2 . 1.996(3) yes
Cu1 N3 . 2.010(3) yes
Cu1 N4 . 2.449(4) yes
Cl2 Cl2 2_666 3.558(3) yes
N1 C1 . 1.146(6) yes
N2 C2 . 1.143(5) yes
N3 C31 6_555 1.346(3) yes
N3 C31 . 1.346(3) yes
N4 C41 . 1.148(6) yes
N5 C51 . 1.125(7) yes
C31 C31 5_555 1.380(6) yes
C31 H311 . 0.942 no
C41 C42 . 1.449(7) yes
C42 H422 5_565 0.950 no
C42 H421 . 0.950 no
C42 H422 . 0.950 no
C51 C52 . 1.455(8) yes
C52 H522 5_555 1.033 no
C52 H521 . 0.950 no
C52 H522 . 1.033 no
